data_1577209
loop_
_publ_author_name
'Liu, Chuan-Zhi'
'Zhang, Chi'
'Zheng, Hua-Shuo'
'Luo, Liuxin'
'Hou, Shuang-Shuang'
'Guo, Song-Hao'
'Zhang, Meng-Ge'
'Peng, Xin-Yao'
'Xu, Liang'
'Zhai, Bin'

_publ_section_title
;
 Chalcogen Bonding Directed Photoresponsive Helix from Azo-Fused H-Bonded
 Arylamide Foldamers
;
_journal_name_full 'Chemical Science'
_journal_paper_doi 10.1039/D5SC10108E
_journal_year 2026
_chemical_formula_moiety 'C64 H80 N8 O12'
_chemical_formula_sum 'C64 H80 N8 O12'
_chemical_formula_weight 1153.36
_space_group_crystal_system monoclinic
_space_group_IT_number 14
_space_group_name_Hall '-P 2yn'
_space_group_name_H-M_alt 'P 1 21/n 1'
_atom_sites_solution_hydrogens geom
_atom_sites_solution_primary dual
_audit_creation_date 2022-07-11
_audit_creation_method
;
Olex2 1.3
(compiled 2020.11.12 svn.r5f609507 for OlexSys, GUI svn.r6408)
;
_audit_update_record
;
2025-11-17 deposited with the CCDC.	2026-04-29 downloaded from the CCDC.
;
_cell_angle_alpha 90
_cell_angle_beta 95.4370(10)
_cell_angle_gamma 90
_cell_formula_units_Z 2
_cell_length_a 15.5644(2)
_cell_length_b 12.04870(10)
_cell_length_c 16.9585(2)
_cell_measurement_reflns_used 24667
_cell_measurement_temperature 173.00(10)
_cell_measurement_theta_max 74.2210
_cell_measurement_theta_min 4.0310
_cell_volume 3165.93(6)
_computing_cell_refinement 'CrysAlisPro 1.171.41.104a (Rigaku OD, 2021)'
_computing_data_collection 'CrysAlisPro 1.171.41.104a (Rigaku OD, 2021)'
_computing_data_reduction 'CrysAlisPro 1.171.41.104a (Rigaku OD, 2021)'
_computing_molecular_graphics 'Olex2 1.3 (Dolomanov et al., 2009)'
_computing_publication_material 'Olex2 1.3 (Dolomanov et al., 2009)'
_computing_structure_refinement 'SHELXL 2018/1 (Sheldrick, 2015)'
_computing_structure_solution 'SHELXT 2014/5 (Sheldrick, 2014)'
_diffrn_ambient_environment N~2~
_diffrn_ambient_temperature 173.00(10)
_diffrn_detector 'Hybrid Pixel Array Detector'
_diffrn_detector_area_resol_mean 5.8140
_diffrn_measured_fraction_theta_full 0.993
_diffrn_measured_fraction_theta_max 0.993
_diffrn_measurement_details
;
List of Runs (angles in degrees, time in seconds):

  # Type    Start    End  Width  t~exp~   \w     \q     \k     \f   Frames
#--------------------------------------------------------------------------
  1  \w    -19.00  89.00   1.00    1.00    --    0.00  37.00 -30.00  108
  2  \w     20.00  72.00   1.00    1.00    --    0.00  57.00   0.00   52
  3  \w     12.00  85.00   1.00    1.00    --    0.00  57.00 150.00   73
  4  \w    -32.00   4.00   1.00    1.00    --    0.00  82.00  90.00   36
  5  \w    -20.00   7.00   1.00    1.00    --    0.00  57.00 150.00   27
  6  \w    -28.00  81.00   1.00    1.00    --    0.00  77.00  60.00  109
  7  \w    -23.00  12.00   1.00    1.00    --    0.00  57.00   0.00   35
  8  \w    -71.00 -44.00   1.00    1.00    --    0.00 -37.00 -60.00   27
  9  \w     14.00  43.00   1.00    1.00    --    0.00  -9.00 147.32   29
 10  \w     14.00  57.00   1.00    1.00    --    0.00  82.00  90.00   43
 11  \w    -16.00  19.00   1.00    1.00    --    0.00 -37.00 -60.00   35
 12  \w    -23.00  78.00   1.00    1.00    --    0.00  57.00-150.00  101
 13  \w     70.00 184.00   1.00    3.00    --   95.80  64.00 -77.87  114
 14  \w     64.00 184.00   1.00    3.00    --   95.80  79.00 -14.42  120
 15  \w     67.00  93.00   1.00    3.00    --   95.80  71.00  93.21   26
 16  \w     94.00 181.00   1.00    3.00    --   95.80  75.00 140.88   87
 17  \w     66.00  93.00   1.00    3.00    --   95.80  75.00 140.88   27
 18  \w    144.00 172.00   1.00    3.00    --   95.80  73.00-154.06   28
 19  \w    160.00 185.00   1.00    3.00    --   95.80  43.00 156.66   25
 20  \w     63.00  89.00   1.00    3.00    --   95.80  82.00 120.00   26
 21  \w     77.00 185.00   1.00    3.00    --   95.80  45.00  60.00  108
 22  \w     69.00 181.00   1.00    3.00    --   95.80  66.00-122.77  112
 23  \w     71.00  98.00   1.00    3.00    --   95.80  61.00  90.00   27
 24  \w     43.00 127.00   1.00    3.00    --   95.80 -82.00 150.00   84
 25  \w     65.00  91.00   1.00    3.00    --   95.80  77.00 -60.00   26
 26  \w     63.00  89.00   1.00    3.00    --   95.80  82.00-120.00   26
 27  \w     99.00 125.00   1.00    3.00    --   95.80  82.00-120.00   26
 28  \w     72.00  97.00   1.00    3.00    --   95.80  61.00  60.00   25
 29  \w     63.00  90.00   1.00    3.00    --   95.80  82.00   0.00   27
 30  \w      9.00 119.00   1.00    3.00    --   95.80 -82.00 -30.00  110
 31  \w     25.00 127.00   1.00    3.00    --   95.80 -82.00 -90.00  102
 32  \w      7.00 127.00   1.00    3.00    --   95.80 -82.00  60.00  120
 33  \w    143.00 170.00   1.00    3.00    --   95.80  66.00-178.47   27
 34  \w     67.00  93.00   1.00    3.00    --   95.80  73.00-154.06   26
 35  \w     65.00  91.00   1.00    3.00    --   95.80  77.00  60.00   26
 36  \w    139.00 166.00   1.00    3.00    --   95.80  82.00  60.00   27
 37  \w    107.00 173.00   1.00    3.00    --   95.80  82.00 -30.00   66
 38  \w     63.00  90.00   1.00    3.00    --   95.80  82.00 -30.00   27
 39  \w     65.00  91.00   1.00    3.00    --   95.80  77.00-120.00   26
 40  \w     14.00 127.00   1.00    3.00    --   95.80 -82.00-120.00  113
 41  \w     65.00  91.00   1.00    3.00    --   95.80  77.00  90.00   26
 42  \w     71.00  97.00   1.00    3.00    --   95.80  61.00 -30.00   26
 43  \w     63.00  89.00   1.00    3.00    --   95.80  82.00 -90.00   26
 44  \w     65.00  91.00   1.00    3.00    --   95.80  77.00 -30.00   26
 45  \w     64.00  90.00   1.00    3.00    --   95.80  82.00  60.00   26
 46  \w     69.00  96.00   1.00    3.00    --   95.80  66.00-178.47   27
 47  \w     91.00 120.00   1.00    3.00    --   95.80 -82.00  90.00   29
 48  \w     12.00  80.00   1.00    3.00    --   95.80 -82.00  90.00   68
 49  \w     75.00 113.00   1.00    3.00    --   95.80  45.00 -30.00   38
 50  \w     65.00  91.00   1.00    3.00    --   95.80  77.00   0.00   26
 51  \w     65.00  91.00   1.00    3.00    --   95.80  77.00 150.00   26
 52  \w    112.00 181.00   1.00    3.00    --   95.80  77.00 150.00   69
 53  \w     65.00  92.00   1.00    3.00    --   95.80  82.00  30.00   27
 54  \w     63.00  89.00   1.00    3.00    --   95.80  82.00  90.00   26
 55  \w     76.00 184.00   1.00    3.00    --   95.80  45.00  90.00  108
 56  \w     71.00 139.00   1.00    3.00    --   95.80  61.00-150.00   68
 57  \w     73.00 100.00   1.00    3.00    --   95.80  61.00 -90.00   27
 58  \w     71.00  98.00   1.00    3.00    --   95.80  61.00  30.00   27
 59  \w    131.00 165.00   1.00    3.00    --   95.80  77.00 105.69   34
 60  \w     65.00  92.00   1.00    3.00    --   95.80  77.00-150.00   27
 61  \w     65.00  91.00   1.00    3.00    --   95.80  77.00-180.00   26
 62  \w     72.00 107.00   1.00    3.00    --   95.80  61.00-180.00   35
 63  \w     65.00  91.00   1.00    3.00    --   95.80  77.00  30.00   26
 64  \w    117.00 180.00   1.00    3.00    --   95.80  61.00 -60.00   63
 65  \w     72.00  99.00   1.00    3.00    --   95.80  61.00 -60.00   27
 66  \w     65.00  91.00   1.00    3.00    --   95.80  77.00 105.69   26
 67  \w     69.00 106.00   1.00    3.00    --   95.80  65.00 -22.84   37
 68  \w     69.00  95.00   1.00    3.00    --   95.80  66.00 134.51   26
 69  \w     76.00 110.00   1.00    3.00    --   95.80  43.00 156.66   34
;
_diffrn_measurement_device 'four-circle diffractometer'
_diffrn_measurement_device_type 'XtaLAB AFC12 (RINC): Kappa dual home/near'
_diffrn_measurement_method '\w scans'
_diffrn_orient_matrix_type 'CrysAlisPro convention (1999,Acta A55,543-557)'
_diffrn_orient_matrix_UB_11 0.0692877000
_diffrn_orient_matrix_UB_12 -0.0242695000
_diffrn_orient_matrix_UB_13 -0.0567714000
_diffrn_orient_matrix_UB_21 -0.0420807000
_diffrn_orient_matrix_UB_22 0.0855195000
_diffrn_orient_matrix_UB_23 -0.0591071000
_diffrn_orient_matrix_UB_31 0.0576440000
_diffrn_orient_matrix_UB_32 0.0919122000
_diffrn_orient_matrix_UB_33 0.0400309000
_diffrn_radiation_monochromator mirror
_diffrn_radiation_probe x-ray
_diffrn_radiation_type 'Cu K\a'
_diffrn_radiation_wavelength 1.54184
_diffrn_reflns_av_R_equivalents 0.0482
_diffrn_reflns_av_unetI/netI 0.0207
_diffrn_reflns_Laue_measured_fraction_full 0.993
_diffrn_reflns_Laue_measured_fraction_max 0.993
_diffrn_reflns_limit_h_max 18
_diffrn_reflns_limit_h_min -18
_diffrn_reflns_limit_k_max 14
_diffrn_reflns_limit_k_min -14
_diffrn_reflns_limit_l_max 20
_diffrn_reflns_limit_l_min -20
_diffrn_reflns_number 70942
_diffrn_reflns_point_group_measured_fraction_full 0.993
_diffrn_reflns_point_group_measured_fraction_max 0.993
_diffrn_reflns_theta_full 67.079
_diffrn_reflns_theta_max 67.079
_diffrn_reflns_theta_min 4.051
_diffrn_source 'micro-focus sealed X-ray tube'
_diffrn_source_type 'Rigaku (Cu) X-ray Source'
_exptl_absorpt_coefficient_mu 0.685
_exptl_absorpt_correction_T_max 1.00000
_exptl_absorpt_correction_T_min 0.78797
_exptl_absorpt_correction_type multi-scan
_exptl_absorpt_process_details
;
CrysAlisPro 1.171.41.104a (Rigaku Oxford Diffraction, 2021)
Empirical absorption correction using spherical harmonics,
implemented in SCALE3 ABSPACK scaling algorithm.
;
_exptl_crystal_colour 'clear light yellow'
_exptl_crystal_colour_lustre clear
_exptl_crystal_colour_modifier light
_exptl_crystal_colour_primary yellow
_exptl_crystal_density_diffrn 1.210
_exptl_crystal_description block
_exptl_crystal_F_000 1232
_exptl_crystal_size_max 0.36
_exptl_crystal_size_mid 0.24
_exptl_crystal_size_min 0.22
_refine_diff_density_max 0.319
_refine_diff_density_min -0.169
_refine_diff_density_rms 0.035
_refine_ls_extinction_method none
_refine_ls_goodness_of_fit_ref 1.070
_refine_ls_hydrogen_treatment constr
_refine_ls_matrix_type full
_refine_ls_number_parameters 386
_refine_ls_number_reflns 5616
_refine_ls_number_restraints 49
_refine_ls_restrained_S_all 1.069
_refine_ls_R_factor_all 0.0556
_refine_ls_R_factor_gt 0.0493
_refine_ls_shift/su_max 0.000
_refine_ls_shift/su_mean 0.000
_refine_ls_structure_factor_coef Fsqd
_refine_ls_weighting_details 'w=1/[\s^2^(Fo^2^)+(0.0508P)^2^+1.5146P] where P=(Fo^2^+2Fc^2^)/3'
_refine_ls_weighting_scheme calc
_refine_ls_wR_factor_gt 0.1189
_refine_ls_wR_factor_ref 0.1227
_reflns_Friedel_coverage 0.000
_reflns_number_gt 5024
_reflns_number_total 5616
_reflns_threshold_expression 'I > 2\s(I)'
_cod_data_source_file d5sc10108e2.cif
_cod_data_source_block exp_2691_autored
_cod_database_code 1577209
_shelx_shelxl_version_number 2018/1
_shelx_space_group_comment
;
The symmetry employed for this shelxl refinement is uniquely defined
by the following loop, which should always be used as a source of
symmetry information in preference to the above space-group names.
They are only intended as comments.
;
_shelx_estimated_absorpt_t_max 0.864
_shelx_estimated_absorpt_t_min 0.791
_reflns_odcompleteness_completeness 99.98
_reflns_odcompleteness_iscentric 1
_reflns_odcompleteness_theta 66.97
_olex2_refinement_description
;
1. Fixed Uiso
 At 1.2 times of:
  All C(H) groups, All C(H,H) groups, All N(H) groups
 At 1.5 times of:
  All C(H,H,H) groups
2. Rigid bond restraints
 N4, C29
 with sigma for 1-2 distances of 0.001 and sigma for 1-3 distances of 0.001
 C1, C3, C2, N3, C4, C5
 with sigma for 1-2 distances of 0.001 and sigma for 1-3 distances of 0.001
3. Uiso/Uaniso restraints and constraints
C1 \\sim C3 \\sim C2 \\sim N3 \\sim C4 \\sim C5: within 2A with sigma of 0.01
and sigma for terminal atoms of 0.02 within 2A
4.a Ternary CH refined with riding coordinates:
 C7(H7), C17(H17), C21(H21)
4.b Secondary CH2 refined with riding coordinates:
 C6(H6A,H6B), C16(H16A,H16B), C20(H20A,H20B)
4.c Aromatic/amide H refined with riding coordinates:
 C1(H1), N2(H2), N5(H5), C2(H2A), C4(H4), C12(H12), C15(H15), C27(H27),
 C28(H28), C30(H30)
4.d Idealised Me refined as rotating group:
 C8(H8A,H8B,H8C), C9(H9A,H9B,H9C), C18(H18A,H18B,H18C), C19(H19A,H19B,H19C),
 C22(H22A,H22B,H22C), C23(H23A,H23B,H23C), C31(H31A,H31B,H31C)
;
_olex2_submission_special_instructions 'No special instructions were received'
_oxdiff_exptl_absorpt_empirical_details
;
Empirical correction (ABSPACK) includes:
- Absorption correction using spherical harmonics
- Frame scaling
;
_oxdiff_exptl_absorpt_empirical_full_max 1.233
_oxdiff_exptl_absorpt_empirical_full_min 0.749

loop_
_space_group_symop_operation_xyz
'x, y, z'
'-x+1/2, y+1/2, -z+1/2'
'-x, -y, -z'
'x-1/2, -y-1/2, z-1/2'

loop_
_atom_site_label
_atom_site_type_symbol
_atom_site_fract_x
_atom_site_fract_y
_atom_site_fract_z
_atom_site_U_iso_or_equiv
_atom_site_adp_type
_atom_site_occupancy
_atom_site_site_symmetry_order
_atom_site_calc_flag
_atom_site_refinement_flags_posn
_atom_site_refinement_flags_adp
_atom_site_refinement_flags_occupancy
_atom_site_disorder_assembly
_atom_site_disorder_group
O1 O -0.03586(7) 0.69368(12) 0.57419(7) 0.0436(3) Uani 1 1 d . . . . .
O2 O 0.15059(8) 0.57807(14) 0.43067(8) 0.0553(4) Uani 1 1 d . . . . .
O3 O 0.18948(8) 0.82326(11) 0.63820(9) 0.0513(4) Uani 1 1 d . . . . .
O4 O 0.48077(7) 0.67335(10) 0.66228(8) 0.0410(3) Uani 1 1 d . . . . .
O5 O 0.59430(7) 0.45201(10) 0.60691(7) 0.0376(3) Uani 1 1 d . . . . .
O6 O 0.34534(8) 0.35357(11) 0.52722(9) 0.0487(3) Uani 1 1 d . . . . .
C1 C -0.15658(11) 0.63539(15) 0.38404(11) 0.0402(4) Uani 1 1 d . U . . .
H1 H -0.214379 0.639288 0.360520 0.048 Uiso 1 1 calc R U . . .
N2 N 0.13335(8) 0.65138(12) 0.55033(9) 0.0355(3) Uani 1 1 d . . . . .
H2 H 0.095260 0.674107 0.581954 0.043 Uiso 1 1 calc R U . . .
N5 N 0.42736(8) 0.49234(11) 0.58541(8) 0.0325(3) Uani 1 1 d . . . . .
H5 H 0.481055 0.510498 0.600991 0.039 Uiso 1 1 calc R U . . .
N4 N 0.53772(9) 0.01385(13) 0.50990(10) 0.0436(4) Uani 1 1 d . U . . .
C3 C 0.00839(10) 0.62697(14) 0.45277(10) 0.0325(3) Uani 1 1 d . U . . .
C2 C -0.01639(11) 0.59592(15) 0.37505(10) 0.0380(4) Uani 1 1 d . U . . .
H2A H 0.027643 0.569295 0.344794 0.046 Uiso 1 1 calc R U . . .
N3 N -0.09657(9) 0.60004(14) 0.33882(9) 0.0428(3) Uani 1 1 d . U . . .
C4 C -0.14134(11) 0.66650(15) 0.46174(11) 0.0393(4) Uani 1 1 d . U . . .
H4 H -0.187499 0.689985 0.490607 0.047 Uiso 1 1 calc R U . . .
C5 C -0.05689(11) 0.66321(14) 0.49800(10) 0.0346(3) Uani 1 1 d . U . . .
C6 C -0.10550(12) 0.7166(2) 0.62280(12) 0.0540(5) Uani 1 1 d . . . . .
H6A H -0.140285 0.648709 0.628252 0.065 Uiso 1 1 calc R U . . .
H6B H -0.143701 0.774839 0.597641 0.065 Uiso 1 1 calc R U . . .
C7 C -0.06747(14) 0.7549(2) 0.70307(13) 0.0617(6) Uani 1 1 d . . . . .
H7 H -0.116622 0.765501 0.736267 0.074 Uiso 1 1 calc R U . . .
C8 C -0.0093(2) 0.6691(3) 0.74346(16) 0.1000(11) Uani 1 1 d . . . . .
H8A H -0.041186 0.599492 0.747295 0.150 Uiso 1 1 calc R U . . .
H8B H 0.011254 0.694897 0.796744 0.150 Uiso 1 1 calc R U . . .
H8C H 0.040144 0.656765 0.712800 0.150 Uiso 1 1 calc R U . . .
C9 C -0.0240(2) 0.8658(3) 0.6979(2) 0.1012(11) Uani 1 1 d . . . . .
H9A H 0.023118 0.859661 0.663701 0.152 Uiso 1 1 calc R U . . .
H9B H -0.000657 0.889325 0.751016 0.152 Uiso 1 1 calc R U . . .
H9C H -0.066033 0.920663 0.675749 0.152 Uiso 1 1 calc R U . . .
C10 C 0.22211(10) 0.65435(14) 0.58002(10) 0.0347(4) Uani 1 1 d . . . . .
C11 C 0.25098(11) 0.74623(15) 0.62487(11) 0.0381(4) Uani 1 1 d . . . . .
C12 C 0.33734(11) 0.75345(15) 0.65371(11) 0.0401(4) Uani 1 1 d . . . . .
H12 H 0.357446 0.816025 0.684168 0.048 Uiso 1 1 calc R U . . .
C13 C 0.39403(10) 0.66982(15) 0.63820(10) 0.0348(4) Uani 1 1 d . . . . .
C14 C 0.36500(10) 0.57466(14) 0.59600(10) 0.0320(4) Uani 1 1 d . . . . .
C15 C 0.27890(10) 0.56884(14) 0.56675(10) 0.0327(4) Uani 1 1 d . . . . .
H15 H 0.258448 0.505575 0.537243 0.039 Uiso 1 1 calc R U . . .
C16 C 0.21632(13) 0.92637(16) 0.67520(13) 0.0480(5) Uani 1 1 d . . . . .
H16A H 0.258532 0.910601 0.721245 0.058 Uiso 1 1 calc R U . . .
H16B H 0.165603 0.962483 0.695334 0.058 Uiso 1 1 calc R U . . .
C17 C 0.25646(15) 1.00585(19) 0.62082(15) 0.0610(6) Uani 1 1 d . . . . .
H17 H 0.310566 0.971365 0.604725 0.073 Uiso 1 1 calc R U . . .
C18 C 0.1976(2) 1.0302(3) 0.54650(18) 0.0939(10) Uani 1 1 d . . . . .
H18A H 0.184635 0.961014 0.517417 0.141 Uiso 1 1 calc R U . . .
H18B H 0.226286 1.082026 0.512976 0.141 Uiso 1 1 calc R U . . .
H18C H 0.143812 1.063370 0.561043 0.141 Uiso 1 1 calc R U . . .
C19 C 0.28082(19) 1.1115(2) 0.6668(2) 0.0837(8) Uani 1 1 d . . . . .
H19A H 0.228930 1.144691 0.685433 0.125 Uiso 1 1 calc R U . . .
H19B H 0.307152 1.164209 0.632192 0.125 Uiso 1 1 calc R U . . .
H19C H 0.322074 1.093743 0.712311 0.125 Uiso 1 1 calc R U . . .
C20 C 0.51743(12) 0.78151(16) 0.67925(12) 0.0424(4) Uani 1 1 d . . . . .
H20A H 0.496205 0.811714 0.728109 0.051 Uiso 1 1 calc R U . . .
H20B H 0.500255 0.833020 0.635066 0.051 Uiso 1 1 calc R U . . .
C21 C 0.61444(12) 0.77019(17) 0.68989(12) 0.0455(5) Uani 1 1 d . . . . .
H21 H 0.632801 0.726647 0.644173 0.055 Uiso 1 1 calc R U . . .
C22 C 0.64433(14) 0.7081(2) 0.76578(13) 0.0596(6) Uani 1 1 d . . . . .
H22A H 0.633704 0.753890 0.811634 0.089 Uiso 1 1 calc R U . . .
H22B H 0.706195 0.692283 0.766922 0.089 Uiso 1 1 calc R U . . .
H22C H 0.612337 0.638270 0.767632 0.089 Uiso 1 1 calc R U . . .
C23 C 0.65582(15) 0.8843(2) 0.68859(18) 0.0709(7) Uani 1 1 d . . . . .
H23A H 0.634071 0.923361 0.640056 0.106 Uiso 1 1 calc R U . . .
H23B H 0.718612 0.876299 0.690078 0.106 Uiso 1 1 calc R U . . .
H23C H 0.641474 0.926928 0.734790 0.106 Uiso 1 1 calc R U . . .
C24 C 0.41578(10) 0.38920(14) 0.55454(10) 0.0342(4) Uani 1 1 d . . . . .
C25 C 0.49458(11) 0.31556(14) 0.55614(10) 0.0327(4) Uani 1 1 d . . . . .
C26 C 0.58004(11) 0.34585(14) 0.58189(10) 0.0326(4) Uani 1 1 d . . . . .
C27 C 0.64722(11) 0.26887(15) 0.58116(11) 0.0388(4) Uani 1 1 d . . . . .
H27 H 0.704820 0.290591 0.597597 0.047 Uiso 1 1 calc R U . . .
C28 C 0.62989(12) 0.16182(15) 0.55667(11) 0.0423(4) Uani 1 1 d . . . . .
H28 H 0.675798 0.109895 0.556405 0.051 Uiso 1 1 calc R U . . .
C29 C 0.54701(12) 0.12886(15) 0.53254(11) 0.0393(4) Uani 1 1 d . U . . .
C30 C 0.47965(11) 0.20623(15) 0.53165(10) 0.0367(4) Uani 1 1 d . . . . .
H30 H 0.422577 0.183657 0.513971 0.044 Uiso 1 1 calc R U . . .
C31 C 0.67905(11) 0.48064(17) 0.64139(13) 0.0466(5) Uani 1 1 d . . . . .
H31A H 0.721145 0.465609 0.603258 0.070 Uiso 1 1 calc R U . . .
H31B H 0.693261 0.436234 0.689267 0.070 Uiso 1 1 calc R U . . .
H31C H 0.680691 0.559633 0.655207 0.070 Uiso 1 1 calc R U . . .
C32 C 0.10348(10) 0.61632(15) 0.47736(10) 0.0346(4) Uani 1 1 d . . . . .

loop_
_atom_site_aniso_label
_atom_site_aniso_U_11
_atom_site_aniso_U_22
_atom_site_aniso_U_33
_atom_site_aniso_U_23
_atom_site_aniso_U_13
_atom_site_aniso_U_12
O1 0.0282(6) 0.0594(8) 0.0426(7) -0.0123(6) 0.0004(5) 0.0017(6)
O2 0.0289(7) 0.0951(12) 0.0408(7) -0.0081(7) -0.0016(6) 0.0126(7)
O3 0.0336(7) 0.0446(8) 0.0731(10) -0.0196(7) -0.0082(6) 0.0084(6)
O4 0.0261(6) 0.0390(7) 0.0549(8) -0.0089(6) -0.0112(5) 0.0005(5)
O5 0.0245(6) 0.0348(6) 0.0520(7) -0.0065(5) -0.0053(5) 0.0019(5)
O6 0.0284(6) 0.0408(7) 0.0747(9) -0.0120(7) -0.0071(6) -0.0024(5)
C1 0.0268(7) 0.0443(10) 0.0476(8) 0.0079(8) -0.0068(6) 0.0000(7)
N2 0.0221(7) 0.0424(8) 0.0411(8) -0.0045(6) -0.0020(6) 0.0023(6)
N5 0.0227(6) 0.0330(7) 0.0403(8) -0.0015(6) -0.0049(6) 0.0016(5)
N4 0.0372(7) 0.0424(8) 0.0507(9) -0.0041(7) 0.0009(7) 0.0066(7)
C3 0.0253(7) 0.0324(8) 0.0388(7) 0.0058(7) -0.0020(5) -0.0005(6)
C2 0.0296(7) 0.0467(10) 0.0369(7) 0.0053(7) -0.0006(6) 0.0016(7)
N3 0.0316(7) 0.0549(9) 0.0401(7) 0.0062(7) -0.0058(5) -0.0009(7)
C4 0.0258(7) 0.0396(9) 0.0517(8) 0.0014(8) -0.0001(6) 0.0022(7)
C5 0.0293(7) 0.0337(9) 0.0399(8) 0.0011(7) -0.0012(5) -0.0007(7)
C6 0.0336(10) 0.0758(15) 0.0534(12) -0.0141(11) 0.0089(9) 0.0032(10)
C7 0.0468(12) 0.0850(17) 0.0539(13) -0.0234(12) 0.0084(10) 0.0027(11)
C8 0.108(2) 0.142(3) 0.0471(14) -0.0228(17) -0.0058(14) 0.038(2)
C9 0.100(2) 0.109(3) 0.100(2) -0.057(2) 0.0363(19) -0.0316(19)
C10 0.0269(8) 0.0377(9) 0.0384(9) -0.0006(7) -0.0026(7) -0.0016(7)
C11 0.0302(9) 0.0376(9) 0.0454(10) -0.0029(8) -0.0023(7) 0.0061(7)
C12 0.0343(9) 0.0386(10) 0.0455(10) -0.0087(8) -0.0069(8) 0.0002(7)
C13 0.0258(8) 0.0387(9) 0.0381(9) -0.0010(7) -0.0057(7) 0.0008(7)
C14 0.0279(8) 0.0336(9) 0.0335(8) 0.0002(7) -0.0017(6) 0.0004(7)
C15 0.0275(8) 0.0323(8) 0.0369(9) -0.0005(7) -0.0037(7) -0.0007(7)
C16 0.0398(10) 0.0445(11) 0.0579(12) -0.0139(9) -0.0048(9) 0.0084(8)
C17 0.0591(14) 0.0491(12) 0.0743(15) 0.0013(11) 0.0028(11) 0.0155(10)
C18 0.119(3) 0.082(2) 0.0771(19) 0.0104(16) -0.0072(18) 0.0304(19)
C19 0.0746(18) 0.0516(14) 0.123(2) -0.0016(15) -0.0010(17) -0.0037(13)
C20 0.0359(10) 0.0399(10) 0.0492(11) -0.0104(8) -0.0077(8) -0.0008(8)
C21 0.0329(9) 0.0486(11) 0.0529(11) -0.0125(9) -0.0073(8) -0.0017(8)
C22 0.0468(12) 0.0710(15) 0.0574(13) -0.0127(11) -0.0140(10) 0.0080(11)
C23 0.0476(13) 0.0613(15) 0.100(2) -0.0068(14) -0.0133(12) -0.0122(11)
C24 0.0287(8) 0.0352(9) 0.0377(9) 0.0002(7) -0.0021(7) -0.0016(7)
C25 0.0333(9) 0.0334(9) 0.0313(8) 0.0007(7) 0.0021(7) 0.0011(7)
C26 0.0334(9) 0.0324(9) 0.0315(8) 0.0007(7) 0.0003(7) 0.0011(7)
C27 0.0327(9) 0.0395(10) 0.0433(10) 0.0005(8) -0.0010(7) 0.0051(7)
C28 0.0389(10) 0.0377(10) 0.0500(11) -0.0003(8) 0.0024(8) 0.0088(8)
C29 0.0428(10) 0.0353(8) 0.0400(10) -0.0006(7) 0.0051(8) 0.0068(8)
C30 0.0357(9) 0.0386(9) 0.0352(9) -0.0018(7) 0.0009(7) -0.0037(7)
C31 0.0268(9) 0.0483(11) 0.0624(12) -0.0141(9) -0.0069(8) 0.0014(8)
C32 0.0267(8) 0.0396(9) 0.0369(9) 0.0045(7) 0.0000(7) 0.0030(7)

loop_
_atom_type_symbol
_atom_type_description
_atom_type_scat_dispersion_real
_atom_type_scat_dispersion_imag
_atom_type_scat_source
C C 0.0181 0.0091 'International Tables Vol C Tables 4.2.6.8 and 6.1.1.4'
H H 0.0000 0.0000 'International Tables Vol C Tables 4.2.6.8 and 6.1.1.4'
N N 0.0311 0.0180 'International Tables Vol C Tables 4.2.6.8 and 6.1.1.4'
O O 0.0492 0.0322 'International Tables Vol C Tables 4.2.6.8 and 6.1.1.4'

loop_
_geom_angle_atom_site_label_1
_geom_angle_atom_site_label_2
_geom_angle_atom_site_label_3
_geom_angle
_geom_angle_site_symmetry_1
_geom_angle_site_symmetry_3
_geom_angle_publ_flag
C5 O1 C6 117.94(14) . . ?
C11 O3 C16 118.70(14) . . ?
C13 O4 C20 116.54(13) . . ?
C26 O5 C31 118.06(13) . . ?
N3 C1 H1 117.5 . . ?
N3 C1 C4 125.04(16) . . ?
C4 C1 H1 117.5 . . ?
C10 N2 H2 117.6 . . ?
C32 N2 H2 117.6 . . ?
C32 N2 C10 124.80(14) . . ?
C14 N5 H5 115.6 . . ?
C24 N5 H5 115.6 . . ?
C24 N5 C14 128.79(14) . . ?
N4 N4 C29 113.61(19) 3_656 . ?
C2 C3 C5 116.95(15) . . ?
C2 C3 C32 114.68(15) . . ?
C5 C3 C32 128.37(15) . . ?
C3 C2 H2A 117.0 . . ?
N3 C2 C3 126.04(17) . . ?
N3 C2 H2A 117.0 . . ?
C1 N3 C2 114.92(16) . . ?
C1 C4 H4 120.5 . . ?
C1 C4 C5 119.05(17) . . ?
C5 C4 H4 120.5 . . ?
O1 C5 C3 119.03(14) . . ?
O1 C5 C4 123.00(16) . . ?
C4 C5 C3 117.97(16) . . ?
O1 C6 H6A 109.9 . . ?
O1 C6 H6B 109.9 . . ?
O1 C6 C7 108.78(16) . . ?
H6A C6 H6B 108.3 . . ?
C7 C6 H6A 109.9 . . ?
C7 C6 H6B 109.9 . . ?
C6 C7 H7 107.0 . . ?
C8 C7 C6 111.8(2) . . ?
C8 C7 H7 107.0 . . ?
C8 C7 C9 112.6(3) . . ?
C9 C7 C6 111.2(2) . . ?
C9 C7 H7 107.0 . . ?
C7 C8 H8A 109.5 . . ?
C7 C8 H8B 109.5 . . ?
C7 C8 H8C 109.5 . . ?
H8A C8 H8B 109.5 . . ?
H8A C8 H8C 109.5 . . ?
H8B C8 H8C 109.5 . . ?
C7 C9 H9A 109.5 . . ?
C7 C9 H9B 109.5 . . ?
C7 C9 H9C 109.5 . . ?
H9A C9 H9B 109.5 . . ?
H9A C9 H9C 109.5 . . ?
H9B C9 H9C 109.5 . . ?
C11 C10 N2 117.67(15) . . ?
C15 C10 N2 122.29(15) . . ?
C15 C10 C11 120.03(15) . . ?
O3 C11 C10 115.79(15) . . ?
O3 C11 C12 124.65(16) . . ?
C12 C11 C10 119.56(16) . . ?
C11 C12 H12 119.9 . . ?
C13 C12 C11 120.12(16) . . ?
C13 C12 H12 119.9 . . ?
O4 C13 C12 123.27(15) . . ?
O4 C13 C14 115.89(14) . . ?
C12 C13 C14 120.84(15) . . ?
C13 C14 N5 116.56(14) . . ?
C15 C14 N5 124.91(15) . . ?
C15 C14 C13 118.52(15) . . ?
C10 C15 H15 119.6 . . ?
C14 C15 C10 120.85(16) . . ?
C14 C15 H15 119.6 . . ?
O3 C16 H16A 108.8 . . ?
O3 C16 H16B 108.8 . . ?
O3 C16 C17 113.77(18) . . ?
H16A C16 H16B 107.7 . . ?
C17 C16 H16A 108.8 . . ?
C17 C16 H16B 108.8 . . ?
C16 C17 H17 108.2 . . ?
C16 C17 C18 112.3(2) . . ?
C16 C17 C19 108.4(2) . . ?
C18 C17 H17 108.2 . . ?
C18 C17 C19 111.4(2) . . ?
C19 C17 H17 108.2 . . ?
C17 C18 H18A 109.5 . . ?
C17 C18 H18B 109.5 . . ?
C17 C18 H18C 109.5 . . ?
H18A C18 H18B 109.5 . . ?
H18A C18 H18C 109.5 . . ?
H18B C18 H18C 109.5 . . ?
C17 C19 H19A 109.5 . . ?
C17 C19 H19B 109.5 . . ?
C17 C19 H19C 109.5 . . ?
H19A C19 H19B 109.5 . . ?
H19A C19 H19C 109.5 . . ?
H19B C19 H19C 109.5 . . ?
O4 C20 H20A 110.0 . . ?
O4 C20 H20B 110.0 . . ?
O4 C20 C21 108.35(15) . . ?
H20A C20 H20B 108.4 . . ?
C21 C20 H20A 110.0 . . ?
C21 C20 H20B 110.0 . . ?
C20 C21 H21 108.1 . . ?
C20 C21 C22 111.56(18) . . ?
C20 C21 C23 109.69(17) . . ?
C22 C21 H21 108.1 . . ?
C23 C21 H21 108.1 . . ?
C23 C21 C22 111.14(18) . . ?
C21 C22 H22A 109.5 . . ?
C21 C22 H22B 109.5 . . ?
C21 C22 H22C 109.5 . . ?
H22A C22 H22B 109.5 . . ?
H22A C22 H22C 109.5 . . ?
H22B C22 H22C 109.5 . . ?
C21 C23 H23A 109.5 . . ?
C21 C23 H23B 109.5 . . ?
C21 C23 H23C 109.5 . . ?
H23A C23 H23B 109.5 . . ?
H23A C23 H23C 109.5 . . ?
H23B C23 H23C 109.5 . . ?
O6 C24 N5 123.29(16) . . ?
O6 C24 C25 119.72(15) . . ?
N5 C24 C25 116.98(14) . . ?
C26 C25 C24 126.46(15) . . ?
C30 C25 C24 115.93(15) . . ?
C30 C25 C26 117.58(15) . . ?
O5 C26 C25 117.52(14) . . ?
O5 C26 C27 121.79(15) . . ?
C27 C26 C25 120.69(16) . . ?
C26 C27 H27 120.0 . . ?
C28 C27 C26 119.98(17) . . ?
C28 C27 H27 120.0 . . ?
C27 C28 H28 119.6 . . ?
C27 C28 C29 120.87(17) . . ?
C29 C28 H28 119.6 . . ?
C28 C29 N4 115.13(16) . . ?
C28 C29 C30 119.40(17) . . ?
C30 C29 N4 125.47(17) . . ?
C25 C30 C29 121.45(16) . . ?
C25 C30 H30 119.3 . . ?
C29 C30 H30 119.3 . . ?
O5 C31 H31A 109.5 . . ?
O5 C31 H31B 109.5 . . ?
O5 C31 H31C 109.5 . . ?
H31A C31 H31B 109.5 . . ?
H31A C31 H31C 109.5 . . ?
H31B C31 H31C 109.5 . . ?
O2 C32 N2 122.56(15) . . ?
O2 C32 C3 119.24(15) . . ?
N2 C32 C3 118.20(15) . . ?

loop_
_geom_bond_atom_site_label_1
_geom_bond_atom_site_label_2
_geom_bond_distance
_geom_bond_site_symmetry_2
_geom_bond_publ_flag
O1 C5 1.353(2) . ?
O1 C6 1.449(2) . ?
O2 C32 1.219(2) . ?
O3 C11 1.367(2) . ?
O3 C16 1.436(2) . ?
O4 C13 1.3736(19) . ?
O4 C20 1.441(2) . ?
O5 C26 1.359(2) . ?
O5 C31 1.433(2) . ?
O6 C24 1.227(2) . ?
C1 H1 0.9500 . ?
C1 N3 1.333(2) . ?
C1 C4 1.369(3) . ?
N2 H2 0.8800 . ?
N2 C10 1.425(2) . ?
N2 C32 1.348(2) . ?
N5 H5 0.8800 . ?
N5 C14 1.411(2) . ?
N5 C24 1.354(2) . ?
N4 N4 1.236(3) 3_656 ?
N4 C29 1.442(2) . ?
C3 C2 1.389(2) . ?
C3 C5 1.400(2) . ?
C3 C32 1.505(2) . ?
C2 H2A 0.9500 . ?
C2 N3 1.339(2) . ?
C4 H4 0.9500 . ?
C4 C5 1.398(2) . ?
C6 H6A 0.9900 . ?
C6 H6B 0.9900 . ?
C6 C7 1.505(3) . ?
C7 H7 1.0000 . ?
C7 C8 1.497(4) . ?
C7 C9 1.504(4) . ?
C8 H8A 0.9800 . ?
C8 H8B 0.9800 . ?
C8 H8C 0.9800 . ?
C9 H9A 0.9800 . ?
C9 H9B 0.9800 . ?
C9 H9C 0.9800 . ?
C10 C11 1.393(2) . ?
C10 C15 1.390(2) . ?
C11 C12 1.389(2) . ?
C12 H12 0.9500 . ?
C12 C13 1.381(2) . ?
C13 C14 1.403(2) . ?
C14 C15 1.386(2) . ?
C15 H15 0.9500 . ?
C16 H16A 0.9900 . ?
C16 H16B 0.9900 . ?
C16 C17 1.506(3) . ?
C17 H17 1.0000 . ?
C17 C18 1.515(4) . ?
C17 C19 1.522(4) . ?
C18 H18A 0.9800 . ?
C18 H18B 0.9800 . ?
C18 H18C 0.9800 . ?
C19 H19A 0.9800 . ?
C19 H19B 0.9800 . ?
C19 H19C 0.9800 . ?
C20 H20A 0.9900 . ?
C20 H20B 0.9900 . ?
C20 C21 1.510(3) . ?
C21 H21 1.0000 . ?
C21 C22 1.523(3) . ?
C21 C23 1.520(3) . ?
C22 H22A 0.9800 . ?
C22 H22B 0.9800 . ?
C22 H22C 0.9800 . ?
C23 H23A 0.9800 . ?
C23 H23B 0.9800 . ?
C23 H23C 0.9800 . ?
C24 C25 1.512(2) . ?
C25 C26 1.408(2) . ?
C25 C30 1.394(2) . ?
C26 C27 1.399(2) . ?
C27 H27 0.9500 . ?
C27 C28 1.374(3) . ?
C28 H28 0.9500 . ?
C28 C29 1.374(3) . ?
C29 C30 1.402(2) . ?
C30 H30 0.9500 . ?
C31 H31A 0.9800 . ?
C31 H31B 0.9800 . ?
C31 H31C 0.9800 . ?

loop_
_geom_torsion_atom_site_label_1
_geom_torsion_atom_site_label_2
_geom_torsion_atom_site_label_3
_geom_torsion_atom_site_label_4
_geom_torsion
_geom_torsion_site_symmetry_1
_geom_torsion_site_symmetry_2
_geom_torsion_site_symmetry_3
_geom_torsion_site_symmetry_4
_geom_torsion_publ_flag
O1 C6 C7 C8 -59.7(3) . . . . ?
O1 C6 C7 C9 67.0(3) . . . . ?
O3 C11 C12 C13 178.63(18) . . . . ?
O3 C16 C17 C18 55.7(2) . . . . ?
O3 C16 C17 C19 179.32(17) . . . . ?
O4 C13 C14 N5 2.0(2) . . . . ?
O4 C13 C14 C15 -176.83(15) . . . . ?
O4 C20 C21 C22 -69.6(2) . . . . ?
O4 C20 C21 C23 166.79(18) . . . . ?
O5 C26 C27 C28 178.92(16) . . . . ?
O6 C24 C25 C26 176.74(17) . . . . ?
O6 C24 C25 C30 -5.2(2) . . . . ?
C1 C4 C5 O1 179.21(17) . . . . ?
C1 C4 C5 C3 -0.6(3) . . . . ?
N2 C10 C11 O3 2.2(2) . . . . ?
N2 C10 C11 C12 -178.82(17) . . . . ?
N2 C10 C15 C14 179.56(16) . . . . ?
N5 C14 C15 C10 -179.83(16) . . . . ?
N5 C24 C25 C26 -4.4(3) . . . . ?
N5 C24 C25 C30 173.61(15) . . . . ?
N4 N4 C29 C28 178.6(2) 3_656 . . . ?
N4 N4 C29 C30 -1.4(3) 3_656 . . . ?
N4 C29 C30 C25 178.72(17) . . . . ?
C3 C2 N3 C1 -1.5(3) . . . . ?
C2 C3 C5 O1 179.61(15) . . . . ?
C2 C3 C5 C4 -0.6(2) . . . . ?
C2 C3 C32 O2 -3.1(2) . . . . ?
C2 C3 C32 N2 175.93(16) . . . . ?
N3 C1 C4 C5 0.8(3) . . . . ?
C4 C1 N3 C2 0.2(3) . . . . ?
C5 O1 C6 C7 -176.79(18) . . . . ?
C5 C3 C2 N3 1.8(3) . . . . ?
C5 C3 C32 O2 176.61(18) . . . . ?
C5 C3 C32 N2 -4.4(3) . . . . ?
C6 O1 C5 C3 -171.90(17) . . . . ?
C6 O1 C5 C4 8.3(3) . . . . ?
C10 N2 C32 O2 3.8(3) . . . . ?
C10 N2 C32 C3 -175.18(15) . . . . ?
C10 C11 C12 C13 -0.2(3) . . . . ?
C11 O3 C16 C17 75.5(2) . . . . ?
C11 C10 C15 C14 -1.6(3) . . . . ?
C11 C12 C13 O4 177.49(17) . . . . ?
C11 C12 C13 C14 -2.5(3) . . . . ?
C12 C13 C14 N5 -178.00(16) . . . . ?
C12 C13 C14 C15 3.2(3) . . . . ?
C13 O4 C20 C21 -169.82(15) . . . . ?
C13 C14 C15 C10 -1.1(3) . . . . ?
C14 N5 C24 O6 3.2(3) . . . . ?
C14 N5 C24 C25 -175.62(15) . . . . ?
C15 C10 C11 O3 -176.69(16) . . . . ?
C15 C10 C11 C12 2.3(3) . . . . ?
C16 O3 C11 C10 -172.20(17) . . . . ?
C16 O3 C11 C12 8.9(3) . . . . ?
C20 O4 C13 C12 -21.7(2) . . . . ?
C20 O4 C13 C14 158.34(16) . . . . ?
C24 N5 C14 C13 172.73(16) . . . . ?
C24 N5 C14 C15 -8.5(3) . . . . ?
C24 C25 C26 O5 -1.0(2) . . . . ?
C24 C25 C26 C27 179.23(16) . . . . ?
C24 C25 C30 C29 -178.17(16) . . . . ?
C25 C26 C27 C28 -1.3(3) . . . . ?
C26 C25 C30 C29 0.0(2) . . . . ?
C26 C27 C28 C29 0.1(3) . . . . ?
C27 C28 C29 N4 -178.80(17) . . . . ?
C27 C28 C29 C30 1.1(3) . . . . ?
C28 C29 C30 C25 -1.2(3) . . . . ?
C30 C25 C26 O5 -179.01(15) . . . . ?
C30 C25 C26 C27 1.2(2) . . . . ?
C31 O5 C26 C25 173.24(16) . . . . ?
C31 O5 C26 C27 -7.0(2) . . . . ?
C32 N2 C10 C11 139.20(18) . . . . ?
C32 N2 C10 C15 -41.9(3) . . . . ?
C32 C3 C2 N3 -178.52(17) . . . . ?
C32 C3 C5 O1 -0.1(3) . . . . ?
C32 C3 C5 C4 179.72(16) . . . . ?
